data_1567533
loop_
_publ_author_name
'Harakas, George N.'
'Demmin, Mary Elizabeth'

_publ_section_title
;
 Tetracarbonyldi-\m-chlorido-dichloridobis(\h^5^-cyclopentadienyl)diirondigallium(2
 <i>Fe{---</i>Ga})
;
_journal_coeditor_code BT4125
_journal_issue 8
_journal_name_full IUCrData
_journal_page_first x220832
_journal_paper_doi 10.1107/S241431462200832X
_journal_volume 7
_journal_year 2022
_chemical_formula_iupac '[Fe2 Ga2 (C5 H5)2 Cl4 (C O)4]'
_chemical_formula_moiety 'C14 H10 Cl4 Fe2 Ga2 O4'
_chemical_formula_sum 'C14 H10 Cl4 Fe2 Ga2 O4'
_chemical_formula_weight 635.16
_chemical_name_systematic
'Tetracarbonyldi-\m-chlorido-dichloridobis(\h^5^-cyclopentadienyl)diirondigallium(2 <i>Fe---Ga</i>)'
_space_group_crystal_system monoclinic
_space_group_IT_number 14
_space_group_name_Hall '-P 2ybc'
_space_group_name_H-M_alt 'P 1 21/c 1'
_atom_sites_solution_hydrogens geom
_cell_angle_alpha 90
_cell_angle_beta 91.2180(10)
_cell_angle_gamma 90
_cell_formula_units_Z 2
_cell_length_a 8.3567(3)
_cell_length_b 7.0331(2)
_cell_length_c 16.5792(6)
_cell_measurement_reflns_used 9746
_cell_measurement_temperature 198.(2)
_cell_measurement_theta_max 41.9765
_cell_measurement_theta_min 2.8964
_cell_volume 974.20(6)
_computing_cell_refinement
;
SAINT (Bruker, 2019)
;
_computing_data_collection
;
APEX3 (Bruker, 2019)
;
_computing_data_reduction
;
SAINT (Bruker, 2019)
;
_computing_molecular_graphics
;
<i>ShelXle</i> (H\"ubschle <i>et al.</i>, 2011)
;
_computing_structure_refinement
;
<i>SHELXL2018/3</i> (Sheldrick, 2015b)
;
_computing_structure_solution
;
<i>SHELXT2018/2</i> (Sheldrick, 2015a)
;
_diffrn_ambient_temperature 198.(2)
_diffrn_detector_area_resol_mean 7.3910
_diffrn_measured_fraction_theta_full 0.998
_diffrn_measured_fraction_theta_max 0.998
_diffrn_measurement_device_type 'Bruker D8 Quest Eco, Photon II 7'
_diffrn_measurement_method 'phi and \w scans'
_diffrn_radiation_type 'Mo Ka'
_diffrn_radiation_wavelength 0.71073
_diffrn_reflns_av_R_equivalents 0.0414
_diffrn_reflns_av_unetI/netI 0.0211
_diffrn_reflns_limit_h_max 16
_diffrn_reflns_limit_h_min -15
_diffrn_reflns_limit_k_max 13
_diffrn_reflns_limit_k_min -13
_diffrn_reflns_limit_l_max 31
_diffrn_reflns_limit_l_min -29
_diffrn_reflns_number 100078
_diffrn_reflns_theta_full 25.24
_diffrn_reflns_theta_max 43.13
_diffrn_reflns_theta_min 2.46
_diffrn_source_current 20.0
_diffrn_source_power 0.88
_diffrn_source_voltage 44
_exptl_absorpt_coefficient_mu 4.761
_exptl_absorpt_correction_T_max 0.60
_exptl_absorpt_correction_T_min 0.36
_exptl_absorpt_correction_type multi-scan
_exptl_absorpt_process_details
;
(Krause <i>et al.</i>, 2015)
;
_exptl_crystal_colour orange
_exptl_crystal_density_diffrn 2.165
_exptl_crystal_density_method 'not measured'
_exptl_crystal_description cube
_exptl_crystal_F_000 616
_exptl_crystal_size_max 0.240
_exptl_crystal_size_mid 0.220
_exptl_crystal_size_min 0.120
_refine_diff_density_max 0.933
_refine_diff_density_min -0.991
_refine_ls_extinction_method none
_refine_ls_goodness_of_fit_ref 1.208
_refine_ls_hydrogen_treatment constr
_refine_ls_matrix_type full
_refine_ls_number_parameters 164
_refine_ls_number_reflns 7242
_refine_ls_number_restraints 0
_refine_ls_restrained_S_all 1.208
_refine_ls_R_factor_all 0.0547
_refine_ls_R_factor_gt 0.0388
_refine_ls_shift/su_max 0.001
_refine_ls_shift/su_mean 0.000
_refine_ls_structure_factor_coef Fsqd
_refine_ls_weighting_details 'w=1/[\s^2^(Fo^2^)+(0.0255P)^2^+0.9013P] where P=(Fo^2^+2Fc^2^)/3'
_refine_ls_weighting_scheme calc
_refine_ls_wR_factor_gt 0.0812
_refine_ls_wR_factor_ref 0.0855
_reflns_number_gt 5892
_reflns_number_total 7242
_reflns_threshold_expression 'I > 2\s(I)'
_cod_data_source_file bt4125sup1.cif
_cod_data_source_block I
_cod_database_code 1567533

loop_
_space_group_symop_operation_xyz
'x, y, z'
'-x, y+1/2, -z+1/2'
'-x, -y, -z'
'x, -y-1/2, z-1/2'

loop_
_atom_site_type_symbol
_atom_site_label
_atom_site_fract_x
_atom_site_fract_y
_atom_site_fract_z
_atom_site_U_iso_or_equiv
_atom_site_adp_type
_atom_site_calc_flag
_atom_site_occupancy
_atom_site_disorder_assembly
_atom_site_disorder_group
Ga Ga1 0.85697(2) 0.66995(2) 0.47616(2) 0.01798(4) Uani d 1.000000 . .
Fe Fe1 0.69410(2) 0.68540(3) 0.36255(2) 0.01656(4) Uani d 1.000000 . .
Cl Cl1 0.86625(6) 0.86249(6) 0.57979(3) 0.02919(8) Uani d 1.000000 . .
Cl Cl2 0.86216(4) 0.37209(6) 0.54493(3) 0.02429(7) Uani d 1.000000 . .
O O1 0.50545(19) 0.3758(2) 0.42638(10) 0.0335(3) Uani d 1.000000 . .
O O2 0.9025(2) 0.4232(3) 0.28009(11) 0.0501(5) Uani d 1.000000 . .
C C1 0.58075(19) 0.4990(2) 0.40250(10) 0.0221(3) Uani d 1.000000 . .
C C2 0.8235(2) 0.5277(3) 0.31382(11) 0.0281(3) Uani d 1.000000 . .
C C1A 0.6807(11) 0.9801(13) 0.3870(7) 0.0346(17) Uani d 0.57(2) A 1
H H1A 0.725236 1.046554 0.435902 0.041000 Uiso calc 0.57(2) A 1
C C2A 0.5295(13) 0.9041(14) 0.3781(7) 0.0381(18) Uani d 0.57(2) A 1
H H2A 0.445268 0.906758 0.420085 0.046000 Uiso calc 0.57(2) A 1
C C3A 0.5114(15) 0.8261(14) 0.3027(10) 0.057(4) Uani d 0.57(2) A 1
H H3A 0.411632 0.767194 0.279609 0.068000 Uiso calc 0.57(2) A 1
C C4A 0.653(2) 0.8541(18) 0.2625(4) 0.056(3) Uani d 0.57(2) A 1
H H4A 0.673376 0.817989 0.205359 0.067000 Uiso calc 0.57(2) A 1
C C5A 0.7600(10) 0.9482(15) 0.3150(7) 0.043(2) Uani d 0.57(2) A 1
H H5A 0.871108 0.989832 0.302262 0.052000 Uiso calc 0.57(2) A 1
C C1B 0.627(4) 0.956(3) 0.3914(8) 0.077(6) Uani d 0.43(2) A 2
H H1B 0.628153 1.011381 0.447019 0.092000 Uiso calc 0.43(2) A 2
C C2B 0.4986(19) 0.865(3) 0.3545(15) 0.064(6) Uani d 0.43(2) A 2
H H2B 0.392019 0.842282 0.379064 0.076000 Uiso calc 0.43(2) A 2
C C3B 0.540(2) 0.8158(16) 0.2786(11) 0.050(4) Uani d 0.43(2) A 2
H H3B 0.471033 0.750474 0.237288 0.060000 Uiso calc 0.43(2) A 2
C C4B 0.7000(17) 0.878(2) 0.2685(9) 0.043(3) Uani d 0.43(2) A 2
H H4B 0.763455 0.864982 0.218325 0.052000 Uiso calc 0.43(2) A 2
C C5B 0.7506(15) 0.9653(16) 0.3384(12) 0.052(4) Uani d 0.43(2) A 2
H H5B 0.856690 1.027701 0.348301 0.062000 Uiso calc 0.43(2) A 2

loop_
_atom_site_aniso_label
_atom_site_aniso_U_11
_atom_site_aniso_U_22
_atom_site_aniso_U_33
_atom_site_aniso_U_12
_atom_site_aniso_U_13
_atom_site_aniso_U_23
Ga1 0.01699(6) 0.01791(7) 0.01880(7) 0.00328(5) -0.00553(5) 0.00044(5)
Fe1 0.01504(7) 0.01978(9) 0.01474(8) 0.00420(6) -0.00213(6) 0.00057(6)
Cl1 0.0355(2) 0.02587(18) 0.02603(18) 0.00044(15) -0.00416(15) -0.00649(14)
Cl2 0.01591(12) 0.02142(15) 0.03549(19) 0.00060(11) -0.00080(12) 0.01075(14)
O1 0.0346(7) 0.0321(7) 0.0339(7) -0.0102(6) 0.0019(5) -0.0029(6)
O2 0.0548(11) 0.0556(11) 0.0403(9) 0.0282(9) 0.0118(8) -0.0069(8)
C1 0.0212(6) 0.0243(6) 0.0206(6) 0.0006(5) -0.0028(5) -0.0032(5)
C2 0.0291(7) 0.0332(8) 0.0219(7) 0.0095(6) 0.0018(6) -0.0005(6)
C1A 0.048(3) 0.0189(15) 0.036(4) 0.005(2) -0.022(3) -0.0042(17)
C2A 0.036(4) 0.027(3) 0.052(4) 0.016(2) 0.017(3) 0.003(2)
C3A 0.047(4) 0.036(3) 0.085(9) 0.018(3) -0.051(5) -0.012(4)
C4A 0.101(9) 0.051(6) 0.017(2) 0.043(6) -0.009(4) 0.006(2)
C5A 0.036(3) 0.033(4) 0.062(4) 0.008(2) 0.020(3) 0.026(3)
C1B 0.154(18) 0.049(9) 0.026(3) 0.066(10) -0.003(9) -0.003(5)
C2B 0.033(5) 0.051(9) 0.108(15) 0.025(5) 0.031(8) 0.050(8)
C3B 0.067(8) 0.023(3) 0.058(7) -0.013(4) -0.048(6) 0.017(4)
C4B 0.050(5) 0.030(3) 0.051(7) 0.011(3) 0.029(5) 0.019(4)
C5B 0.042(6) 0.022(2) 0.089(9) -0.006(3) -0.045(6) 0.001(5)

loop_
_atom_type_symbol
_atom_type_description
_atom_type_scat_dispersion_real
_atom_type_scat_dispersion_imag
_atom_type_scat_source
C C 0.0033 0.0016 'International Tables Vol C Tables 4.2.6.8 and 6.1.1.4'
H H 0.0000 0.0000 'International Tables Vol C Tables 4.2.6.8 and 6.1.1.4'
Cl Cl 0.1484 0.1585 'International Tables Vol C Tables 4.2.6.8 and 6.1.1.4'
Fe Fe 0.3463 0.8444 'International Tables Vol C Tables 4.2.6.8 and 6.1.1.4'
Ga Ga 0.2307 1.6083 'International Tables Vol C Tables 4.2.6.8 and 6.1.1.4'
O O 0.0106 0.0060 'International Tables Vol C Tables 4.2.6.8 and 6.1.1.4'

loop_
_geom_angle_atom_site_label_1
_geom_angle_atom_site_label_2
_geom_angle_atom_site_label_3
_geom_angle_site_symmetry_1
_geom_angle_site_symmetry_3
_geom_angle
_geom_angle_publ_flag
Cl1 Ga1 Fe1 . . 128.582(16) ?
Cl1 Ga1 Cl2 . . 99.687(18) ?
Fe1 Ga1 Cl2 . . 115.906(14) ?
Cl1 Ga1 Cl2 . 3_766 99.924(18) ?
Fe1 Ga1 Cl2 . 3_766 116.724(14) ?
Cl2 Ga1 Cl2 . 3_766 87.338(14) ?
C1 Fe1 C2 . . 92.53(9) ?
C1 Fe1 C1B . . 117.0(9) ?
C2 Fe1 C1B . . 150.4(9) ?
C1 Fe1 C3A . . 98.1(4) ?
C2 Fe1 C3A . . 122.6(5) ?
C1 Fe1 C4A . . 130.6(5) ?
C2 Fe1 C4A . . 95.0(3) ?
C3A Fe1 C4A . . 39.2(5) ?
C1 Fe1 C5B . . 155.8(6) ?
C2 Fe1 C5B . . 111.5(6) ?
C1B Fe1 C5B . . 39.0(6) ?
C1 Fe1 C2B . . 92.8(4) ?
C2 Fe1 C2B . . 148.1(8) ?
C1B Fe1 C2B . . 39.2(6) ?
C5B Fe1 C2B . . 65.7(5) ?
C1 Fe1 C4B . . 142.8(5) ?
C2 Fe1 C4B . . 92.5(4) ?
C1B Fe1 C4B . . 64.9(6) ?
C5B Fe1 C4B . . 38.7(5) ?
C2B Fe1 C4B . . 65.3(5) ?
C1 Fe1 C2A . . 98.2(3) ?
C2 Fe1 C2A . . 159.6(3) ?
C3A Fe1 C2A . . 38.7(4) ?
C4A Fe1 C2A . . 64.9(4) ?
C1 Fe1 C3B . . 104.5(4) ?
C2 Fe1 C3B . . 110.3(6) ?
C1B Fe1 C3B . . 65.1(5) ?
C5B Fe1 C3B . . 65.9(4) ?
C2B Fe1 C3B . . 38.2(6) ?
C4B Fe1 C3B . . 39.9(5) ?
C1 Fe1 C5A . . 162.3(2) ?
C2 Fe1 C5A . . 102.4(3) ?
C3A Fe1 C5A . . 65.8(4) ?
C4A Fe1 C5A . . 39.5(4) ?
C2A Fe1 C5A . . 64.8(4) ?
C1 Fe1 C1A . . 128.9(3) ?
C2 Fe1 C1A . . 137.9(3) ?
C3A Fe1 C1A . . 65.1(3) ?
C4A Fe1 C1A . . 65.3(4) ?
C2A Fe1 C1A . . 38.3(3) ?
C5A Fe1 C1A . . 38.8(4) ?
Ga1 Cl2 Ga1 . 3_766 92.662(14) ?
O1 C1 Fe1 . . 178.04(15) ?
O2 C2 Fe1 . . 177.2(2) ?
C2A C1A C5A . . 107.3(8) ?
C2A C1A Fe1 . . 69.6(5) ?
C5A C1A Fe1 . . 69.5(5) ?
C3A C2A C1A . . 109.6(10) ?
C3A C2A Fe1 . . 69.6(5) ?
C1A C2A Fe1 . . 72.1(6) ?
C2A C3A C4A . . 107.7(9) ?
C2A C3A Fe1 . . 71.7(5) ?
C4A C3A Fe1 . . 70.6(5) ?
C3A C4A C5A . . 108.1(7) ?
C3A C4A Fe1 . . 70.2(5) ?
C5A C4A Fe1 . . 71.3(4) ?
C1A C5A C4A . . 107.3(6) ?
C1A C5A Fe1 . . 71.7(5) ?
C4A C5A Fe1 . . 69.3(5) ?
C5B C1B C2B . . 109.0(10) ?
C5B C1B Fe1 . . 71.3(7) ?
C2B C1B Fe1 . . 71.3(7) ?
C3B C2B C1B . . 108.4(12) ?
C3B C2B Fe1 . . 71.6(7) ?
C1B C2B Fe1 . . 69.5(7) ?
C2B C3B C4B . . 107.0(11) ?
C2B C3B Fe1 . . 70.2(7) ?
C4B C3B Fe1 . . 69.4(7) ?
C5B C4B C3B . . 108.2(10) ?
C5B C4B Fe1 . . 70.5(7) ?
C3B C4B Fe1 . . 70.7(6) ?
C4B C5B C1B . . 107.4(9) ?
C4B C5B Fe1 . . 70.8(6) ?
C1B C5B Fe1 . . 69.7(7) ?

loop_
_geom_bond_atom_site_label_1
_geom_bond_atom_site_label_2
_geom_bond_site_symmetry_2
_geom_bond_distance
_geom_bond_publ_flag
Ga1 Cl1 . 2.1877(5) ?
Ga1 Fe1 . 2.3028(3) ?
Ga1 Cl2 . 2.3850(4) ?
Ga1 Cl2 3_766 2.3987(4) ?
Fe1 C1 . 1.7555(17) ?
Fe1 C2 . 1.7578(18) ?
Fe1 C1B . 2.045(12) ?
Fe1 C3A . 2.057(8) ?
Fe1 C4A . 2.062(8) ?
Fe1 C5B . 2.066(11) ?
Fe1 C2B . 2.068(11) ?
Fe1 C4B . 2.069(11) ?
Fe1 C2A . 2.083(9) ?
Fe1 C3B . 2.086(11) ?
Fe1 C5A . 2.088(8) ?
Fe1 C1A . 2.116(9) ?
O1 C1 . 1.146(2) ?
O2 C2 . 1.142(2) ?
C1A C2A . 1.377(11) ?
C1A C5A . 1.397(13) ?
C2A C3A . 1.372(13) ?
C3A C4A . 1.382(16) ?
C4A C5A . 1.401(13) ?
C1B C5B . 1.37(2) ?
C1B C2B . 1.38(2) ?
C2B C3B . 1.36(2) ?
C3B C4B . 1.417(17) ?
C4B C5B . 1.369(16) ?

_cod_database_fobs_code 1567533
